data_7207881
loop_
_publ_author_name
'Chainok, Kittipong'
'Neville, Suzanne M.'
'Forsyth, Craig M.'
'Gee, William J.'
'Murray, Keith S.'
'Batten, Stuart R.'

_publ_section_title
;
 Supramolecular architecture of silver(I) coordination polymers containing
 polydentate N-donor ligands
;
_journal_issue 10
_journal_name_full CrystEngComm
_journal_page_first 3717
_journal_paper_doi 10.1039/c2ce25225b
_journal_volume 14
_journal_year 2012
_chemical_formula_moiety 'C10 H6 Ag N8, Cl O4, C2 H3 N'
_chemical_formula_sum 'C12 H9 Ag Cl N9 O4'
_chemical_formula_weight 486.60
_chemical_name_systematic
;
?
;
_space_group_IT_number 62
_symmetry_cell_setting orthorhombic
_symmetry_Int_Tables_number 62
_symmetry_space_group_name_Hall '-P 2ac 2n'
_symmetry_space_group_name_H-M 'P n m a'
_cell_angle_alpha 90
_cell_angle_beta 90
_cell_angle_gamma 90
_cell_formula_units_Z 8
_cell_length_a 10.484(2)
_cell_length_b 16.466(3)
_cell_length_c 18.343(4)
_cell_measurement_temperature 123(2)
_cell_volume 3166.5(11)
_computing_cell_refinement 'Bruker Apex2 v2.0 (Bruker AXS, 2005)'
_computing_data_collection 'Bruker Apex2 v2.0 (Bruker AXS, 2005)'
_computing_data_reduction 'Bruker Apex2 v2.0 (Bruker AXS, 2005)'
_computing_molecular_graphics 'X-Seed (Barbour, 2001) ORTEP (Burnett & Johnson, 1996)'
_computing_publication_material 'CIFTAB (Sheldrick, 1997)'
_computing_structure_refinement 'SHELXL-97 (Sheldrick, 1997)'
_computing_structure_solution 'SHELXS-97 (Sheldrick, 1997)'
_diffrn_ambient_temperature 123(2)
_diffrn_measured_fraction_theta_full 0.881
_diffrn_measured_fraction_theta_max 0.881
_diffrn_measurement_device_type 'Bruker X8 APEX CCD'
_diffrn_measurement_method '0.5 deg frames in phi and omega'
_diffrn_radiation_monochromator graphite
_diffrn_radiation_source 'fine-focus sealed tube'
_diffrn_radiation_type MoK\a
_diffrn_radiation_wavelength 0.71073
_diffrn_radiation_wavelength_id all
_diffrn_reflns_av_R_equivalents 0.0792
_diffrn_reflns_av_sigmaI/netI 0.1051
_diffrn_reflns_limit_h_max 12
_diffrn_reflns_limit_h_min -8
_diffrn_reflns_limit_k_max 5
_diffrn_reflns_limit_k_min -21
_diffrn_reflns_limit_l_max 6
_diffrn_reflns_limit_l_min -23
_diffrn_reflns_number 6642
_diffrn_reflns_reduction_process
;
Lorentz and polarization correction applied
;
_diffrn_reflns_theta_full 27.50
_diffrn_reflns_theta_max 27.50
_diffrn_reflns_theta_min 1.66
_exptl_absorpt_coefficient_mu 1.488
_exptl_absorpt_correction_T_max 0.901
_exptl_absorpt_correction_T_min 0.836
_exptl_absorpt_correction_type multi-scan
_exptl_absorpt_process_details 'SADABS; Sheldrick, 1997'
_exptl_crystal_colour green
_exptl_crystal_density_diffrn 2.041
_exptl_crystal_density_method 'not measured'
_exptl_crystal_description Block
_exptl_crystal_F_000 1290
_exptl_crystal_size_max 0.21
_exptl_crystal_size_mid 0.10
_exptl_crystal_size_min 0.07
_refine_diff_density_max 1.147
_refine_diff_density_min -1.132
_refine_diff_density_rms 0.177
_refine_ls_extinction_coef 0.00000(17)
_refine_ls_extinction_expression Fc^*^=kFc[1+0.001xFc^2^\l^3^/sin(2\q)]^-1/4^
_refine_ls_extinction_method SHELXL
_refine_ls_goodness_of_fit_all 1.008
_refine_ls_goodness_of_fit_ref 1.009
_refine_ls_hydrogen_treatment mixed
_refine_ls_matrix_type full
_refine_ls_number_constraints 0
_refine_ls_number_parameters 284
_refine_ls_number_reflns 1583
_refine_ls_number_restraints 42
_refine_ls_R_factor_all 0.1061
_refine_ls_R_factor_gt 0.0603
_refine_ls_shift/su_max 0.005
_refine_ls_shift/su_mean 0.000
_refine_ls_structure_factor_coef Fsqd
_refine_ls_weighting_details 'calc w=1/[\s^2^(Fo^2^)+(0.0702P)^2^+0.0000P] where P=(Fo^2^+2Fc^2^)/3'
_refine_ls_weighting_scheme calc
_refine_ls_wR_factor_gt 0.1457
_refine_ls_wR_factor_ref 0.1760
_reflns_number_gt 1973
_reflns_number_total 3316
_reflns_threshold_expression I>2\s(I)
_cod_data_source_file c2ce25225b.txt
_cod_data_source_block Compound2
_cod_depositor_comments
;
The following automatic conversions were performed:

'_symmetry_cell_setting' value 'Orthorhombic' changed to
'orthorhombic' according to
/home/saulius/struct/CIF-dictionaries/cif_core.dic dictionary named
'cif_core.dic' version 2.4.1 from 2010-06-29.

Automatic conversion script
Id: cif_fix_values 1715 2011-07-08 13:25:40Z adriana 
;
_cod_original_cell_volume 3166.4(11)
_cod_original_sg_symbol_Hall '-P 2ac 2n '
_cod_database_code 7207881

loop_
_symmetry_equiv_pos_as_xyz
'x, y, z'
'-x+1/2, -y, z+1/2'
'x+1/2, -y+1/2, -z+1/2'
'-x, y+1/2, -z'
'-x, -y, -z'
'x-1/2, y, -z-1/2'
'-x-1/2, y-1/2, z-1/2'
'x, -y-1/2, z'

loop_
_atom_site_label
_atom_site_type_symbol
_atom_site_fract_x
_atom_site_fract_y
_atom_site_fract_z
_atom_site_U_iso_or_equiv
_atom_site_adp_type
_atom_site_occupancy
_atom_site_symmetry_multiplicity
_atom_site_calc_flag
_atom_site_refinement_flags
_atom_site_disorder_group
Ag1 Ag 0.05274(5) 0.11991(4) 0.35422(3) 0.0271(2) Uani 1 1 d . .
Cl1 Cl 0.5394(3) 0.2500 0.39777(15) 0.0426(8) Uani 1 2 d S .
Cl2A Cl 0.9365(15) 0.2500 0.6408(9) 0.037(3) Uani 0.70 2 d SPU 1
Cl2B Cl 0.957(3) 0.2500 0.6487(18) 0.028(6) Uani 0.30 2 d SPDU 2
O1 O 0.5513(17) 0.2500 0.4754(6) 0.144(8) Uani 1 2 d S .
O2 O 0.6093(13) 0.1867(9) 0.3694(5) 0.172(7) Uani 1 1 d . .
O3 O 0.4122(12) 0.2500 0.3858(7) 0.102(5) Uani 1 2 d S .
O4A O 1.0134(14) 0.1791(7) 0.6359(9) 0.107(5) Uani 0.70 1 d PU 1
O4B O 0.877(3) 0.1873(19) 0.674(2) 0.139(16) Uani 0.30 1 d PDU 2
O5A O 0.846(2) 0.2500 0.5858(13) 0.110(8) Uani 0.70 2 d SPU 1
O5B O 0.957(5) 0.2500 0.5726(16) 0.120(19) Uani 0.30 2 d SPDU 2
O6A O 0.869(2) 0.2500 0.7059(11) 0.110(8) Uani 0.70 2 d SPU 1
O6B O 1.077(2) 0.2500 0.683(2) 0.086(13) Uani 0.30 2 d SPDU 2
N1 N 0.1462(7) 0.0423(5) 0.4569(3) 0.0359(17) Uani 1 1 d . .
N2 N 0.1497(6) 0.2093(4) 0.4487(3) 0.0305(15) Uani 1 1 d . .
N3 N 0.3321(7) 0.0502(5) 0.5313(4) 0.0367(17) Uani 1 1 d . .
N4 N 0.2825(6) 0.2103(5) 0.5534(3) 0.0397(18) Uani 1 1 d . .
N5 N -0.1144(6) 0.2101(5) 0.2980(3) 0.0375(17) Uani 1 1 d . .
N6 N -0.1396(6) 0.0468(5) 0.3163(4) 0.0376(18) Uani 1 1 d . .
N7 N -0.2938(6) 0.2103(4) 0.2206(3) 0.0297(15) Uani 1 1 d . .
N8 N -0.3167(7) 0.0463(5) 0.2359(4) 0.0410(18) Uani 1 1 d . .
N9 N 0.5820(11) -0.0096(11) 0.6458(6) 0.090(4) Uani 1 1 d . .
C1 C 0.1510(9) -0.0385(6) 0.4610(4) 0.040(2) Uani 1 1 d . .
H1 H 0.0866 -0.0696 0.4376 0.048 Uiso 1 1 calc R .
C2 C 0.2486(9) -0.0790(6) 0.4990(4) 0.042(2) Uani 1 1 d . .
H2 H 0.2527 -0.1366 0.5011 0.050 Uiso 1 1 calc R .
C3 C 0.3375(9) -0.0307(6) 0.5327(5) 0.046(2) Uani 1 1 d . .
H3 H 0.4058 -0.0560 0.5581 0.055 Uiso 1 1 calc R .
C4 C 0.2360(8) 0.0818(5) 0.4947(4) 0.0289(18) Uani 1 1 d . .
C5 C 0.2246(8) 0.1720(6) 0.4974(4) 0.0301(18) Uani 1 1 d . .
C6 C -0.1544(8) -0.0320(7) 0.3260(5) 0.046(2) Uani 1 1 d . .
H6 H -0.0977 -0.0593 0.3581 0.055 Uiso 1 1 calc R .
C7 C -0.2474(9) -0.0762(7) 0.2923(5) 0.056(3) Uani 1 1 d . .
H7 H -0.2561 -0.1331 0.2994 0.067 Uiso 1 1 calc R .
C8 C -0.3277(9) -0.0332(6) 0.2474(5) 0.049(2) Uani 1 1 d . .
H8 H -0.3944 -0.0616 0.2233 0.059 Uiso 1 1 calc R .
C9 C -0.2216(8) 0.0821(6) 0.2718(4) 0.0343(19) Uani 1 1 d . .
C10 C -0.2086(7) 0.1708(6) 0.2635(4) 0.0326(19) Uani 1 1 d . .
C11 C 0.5585(10) 0.1526(9) 0.6420(6) 0.066(3) Uani 1 1 d . .
H11A H 0.5187 0.1682 0.5957 0.099 Uiso 1 1 calc R .
H11B H 0.6426 0.1783 0.6459 0.099 Uiso 1 1 calc R .
H11C H 0.5045 0.1706 0.6826 0.099 Uiso 1 1 calc R .
C12 C 0.5726(11) 0.0656(11) 0.6447(6) 0.069(4) Uani 1 1 d . .

loop_
_atom_site_aniso_label
_atom_site_aniso_U_11
_atom_site_aniso_U_22
_atom_site_aniso_U_33
_atom_site_aniso_U_23
_atom_site_aniso_U_13
_atom_site_aniso_U_12
Ag1 0.0253(4) 0.0257(3) 0.0304(3) 0.0011(2) -0.0023(2) -0.0005(2)
Cl1 0.042(2) 0.049(2) 0.0371(15) 0.000 0.0103(14) 0.000
Cl2A 0.050(7) 0.014(4) 0.048(4) 0.000 -0.002(4) 0.000
Cl2B 0.014(9) 0.016(8) 0.053(13) 0.000 0.011(8) 0.000
O1 0.24(2) 0.160(19) 0.032(6) 0.000 0.035(8) 0.000
O2 0.222(13) 0.183(14) 0.111(7) 0.071(8) 0.109(8) 0.156(12)
O3 0.058(9) 0.161(18) 0.088(9) 0.000 -0.003(7) 0.000
O4A 0.105(10) 0.011(6) 0.206(15) -0.022(7) 0.012(10) 0.012(6)
O4B 0.10(3) 0.05(2) 0.27(4) 0.04(3) 0.10(3) -0.011(19)
O5A 0.080(14) 0.087(17) 0.163(19) 0.000 -0.087(14) 0.000
O5B 0.11(4) 0.19(6) 0.06(3) 0.000 -0.02(3) 0.000
O6A 0.098(16) 0.15(3) 0.088(14) 0.000 0.026(12) 0.000
O6B 0.014(19) 0.05(2) 0.20(4) 0.000 0.02(2) 0.000
N1 0.034(4) 0.037(5) 0.036(3) -0.005(3) -0.001(3) -0.001(3)
N2 0.025(4) 0.036(4) 0.031(3) 0.000(3) 0.002(3) 0.003(3)
N3 0.034(4) 0.035(4) 0.042(4) 0.002(3) -0.008(3) 0.000(3)
N4 0.038(5) 0.039(4) 0.042(4) 0.003(3) -0.007(3) -0.005(3)
N5 0.022(4) 0.044(5) 0.046(4) -0.001(3) -0.005(3) 0.002(3)
N6 0.021(4) 0.047(5) 0.045(4) 0.014(4) -0.001(3) 0.001(3)
N7 0.027(4) 0.034(4) 0.028(3) 0.000(3) -0.001(3) 0.001(3)
N8 0.028(4) 0.039(5) 0.055(4) -0.003(4) -0.008(4) 0.002(3)
N9 0.074(8) 0.104(12) 0.093(8) -0.002(8) -0.021(6) -0.012(8)
C1 0.043(6) 0.036(5) 0.041(4) -0.010(4) 0.005(4) -0.003(4)
C2 0.047(6) 0.037(6) 0.042(4) -0.012(4) -0.001(4) -0.001(4)
C3 0.046(6) 0.037(6) 0.053(5) 0.006(5) -0.006(5) 0.006(4)
C4 0.026(5) 0.038(5) 0.022(3) -0.008(3) 0.000(3) -0.002(4)
C5 0.032(5) 0.037(5) 0.022(3) 0.004(3) 0.001(3) 0.000(4)
C6 0.021(5) 0.062(7) 0.055(5) 0.013(5) -0.010(4) 0.001(4)
C7 0.045(7) 0.051(7) 0.071(7) 0.023(5) -0.005(5) 0.007(5)
C8 0.036(6) 0.037(6) 0.074(6) 0.004(5) -0.019(5) -0.002(4)
C9 0.030(5) 0.043(5) 0.030(4) 0.007(4) -0.004(4) 0.006(4)
C10 0.020(5) 0.043(5) 0.035(4) -0.001(4) -0.001(3) 0.004(3)
C11 0.036(7) 0.091(11) 0.071(7) 0.000(7) 0.000(5) 0.011(6)
C12 0.042(7) 0.104(13) 0.060(7) -0.011(8) -0.015(5) -0.012(7)

loop_
_atom_type_symbol
_atom_type_description
_atom_type_scat_dispersion_real
_atom_type_scat_dispersion_imag
_atom_type_scat_source
C C 0.0033 0.0016 'International Tables Vol C Tables 4.2.6.8 and 6.1.1.4'
H H 0.0000 0.0000 'International Tables Vol C Tables 4.2.6.8 and 6.1.1.4'
N N 0.0061 0.0033 'International Tables Vol C Tables 4.2.6.8 and 6.1.1.4'
O O 0.0106 0.0060 'International Tables Vol C Tables 4.2.6.8 and 6.1.1.4'
Cl Cl 0.1484 0.1585 'International Tables Vol C Tables 4.2.6.8 and 6.1.1.4'
Ag Ag -0.8971 1.1015 'International Tables Vol C Tables 4.2.6.8 and 6.1.1.4'

loop_
_geom_angle_atom_site_label_1
_geom_angle_atom_site_label_2
_geom_angle_atom_site_label_3
_geom_angle
_geom_angle_site_symmetry_1
_geom_angle_site_symmetry_3
N6 Ag1 N8 91.4(2) . 6_656
N6 Ag1 N1 106.7(2) . .
N8 Ag1 N1 92.1(2) 6_656 .
N6 Ag1 N2 145.5(2) . .
N8 Ag1 N2 122.0(2) 6_656 .
N1 Ag1 N2 67.3(2) . .
N6 Ag1 N5 66.5(2) . .
N8 Ag1 N5 113.7(2) 6_656 .
N1 Ag1 N5 153.0(2) . .
N2 Ag1 N5 102.7(2) . .
N6 Ag1 N7 130.1(2) . 6_656
N8 Ag1 N7 65.3(2) 6_656 6_656
N1 Ag1 N7 117.0(2) . 6_656
N2 Ag1 N7 77.03(19) . 6_656
N5 Ag1 N7 82.9(2) . 6_656
O3 Cl1 O2 117.6(8) . 8_565
O3 Cl1 O2 117.6(8) . .
O2 Cl1 O2 98.4(12) 8_565 .
O3 Cl1 O1 104.4(9) . .
O2 Cl1 O1 109.3(6) 8_565 .
O2 Cl1 O1 109.3(6) . .
O5A Cl2A O6A 106.2(19) . .
O5A Cl2A O4A 110.0(12) . 8_565
O6A Cl2A O4A 110.1(11) . 8_565
O5A Cl2A O4A 110.0(12) . .
O6A Cl2A O4A 110.1(11) . .
O4A Cl2A O4A 110.4(16) 8_565 .
O5B Cl2B O6B 117(3) . .
O5B Cl2B O4B 109(2) . .
O6B Cl2B O4B 112(2) . .
O5B Cl2B O4B 109(2) . 8_565
O6B Cl2B O4B 112(2) . 8_565
O4B Cl2B O4B 94(4) . 8_565
C1 N1 C4 115.3(8) . .
C1 N1 Ag1 125.0(6) . .
C4 N1 Ag1 114.9(6) . .
C5 N2 N2 117.3(5) . 8_565
C5 N2 Ag1 115.6(6) . .
N2 N2 Ag1 126.21(15) 8_565 .
C4 N3 C3 115.9(8) . .
N4 N4 C5 117.9(5) 8_565 .
N5 N5 C10 118.9(5) 8_565 .
N5 N5 Ag1 126.15(16) 8_565 .
C10 N5 Ag1 114.9(6) . .
C6 N6 C9 116.2(8) . .
C6 N6 Ag1 122.8(6) . .
C9 N6 Ag1 119.6(6) . .
N7 N7 C10 118.7(5) 8_565 .
N7 N7 Ag1 125.15(14) 8_565 6_556
C10 N7 Ag1 116.1(6) . 6_556
C8 N8 C9 115.0(8) . .
C8 N8 Ag1 122.8(6) . 6_556
C9 N8 Ag1 121.9(6) . 6_556
N1 C1 C2 122.0(8) . .
C3 C2 C1 116.2(9) . .
N3 C3 C2 122.7(9) . .
N3 C4 N1 127.6(9) . .
N3 C4 C5 115.9(7) . .
N1 C4 C5 116.4(7) . .
N2 C5 N4 123.8(8) . .
N2 C5 C4 118.8(7) . .
N4 C5 C4 117.1(7) . .
N6 C6 C7 123.2(9) . .
C6 C7 C8 115.7(11) . .
N8 C8 C7 123.3(9) . .
N6 C9 N8 126.7(9) . .
N6 C9 C10 116.1(8) . .
N8 C9 C10 117.2(7) . .
N5 C10 N7 121.8(8) . .
N5 C10 C9 119.9(7) . .
N7 C10 C9 118.4(7) . .
N9 C12 C11 178.3(13) . .

loop_
_geom_bond_atom_site_label_1
_geom_bond_atom_site_label_2
_geom_bond_distance
_geom_bond_site_symmetry_2
Ag1 N6 2.450(7) .
Ag1 N8 2.465(7) 6_656
Ag1 N1 2.478(7) .
Ag1 N2 2.491(6) .
Ag1 N5 2.518(7) .
Ag1 N7 2.587(6) 6_656
Cl1 O3 1.351(13) .
Cl1 O2 1.376(10) 8_565
Cl1 O2 1.376(10) .
Cl1 O1 1.429(11) .
Cl2A O5A 1.38(2) .
Cl2A O6A 1.39(2) .
Cl2A O4A 1.421(14) 8_565
Cl2A O4A 1.421(14) .
Cl2B O5B 1.395(19) .
Cl2B O6B 1.405(19) .
Cl2B O4B 1.406(17) .
Cl2B O4B 1.406(17) 8_565
N1 C1 1.333(12) .
N1 C4 1.339(10) .
N2 C5 1.339(10) .
N2 N2 1.341(14) 8_565
N3 C4 1.317(10) .
N3 C3 1.334(12) .
N4 N4 1.307(15) 8_565
N4 C5 1.349(10) .
N5 N5 1.313(15) 8_565
N5 C10 1.340(10) .
N6 C6 1.318(13) .
N6 C9 1.320(10) .
N7 N7 1.306(14) 8_565
N7 C10 1.356(10) .
N7 Ag1 2.587(6) 6_556
N8 C8 1.330(12) .
N8 C9 1.332(11) .
N8 Ag1 2.465(7) 6_556
N9 C12 1.24(2) .
C1 C2 1.405(13) .
C2 C3 1.373(13) .
C4 C5 1.491(12) .
C6 C7 1.366(14) .
C7 C8 1.375(13) .
C9 C10 1.474(13) .
C11 C12 1.44(2) .
